data_7711086
loop_
_publ_author_name
'Peppas, Anastassios'
'Sokalis, Demetrios'
'Perganti, Dorothea'
'Schnakenburg, Gregor'
'Falaras, Polycarpos'
'Philippopoulos, athanassios'

_publ_section_title
;
 Sterically demanding pyridine-quinoline anchoring ligands as building
 blocks for copper(I)-based dye-sensitized solar cells (DSSCs) complexes
;
_journal_name_full 'Dalton Transactions'
_journal_paper_doi 10.1039/D2DT02382B
_journal_year 2022
_chemical_formula_moiety 'C16 H12 N2 O2'
_chemical_formula_sum 'C16 H12 N2 O2'
_chemical_formula_weight 264.28
_chemical_name_systematic TP16H
_space_group_crystal_system orthorhombic
_space_group_IT_number 19
_space_group_name_Hall 'P 2ac 2ab'
_space_group_name_H-M_alt 'P 21 21 21'
_atom_sites_solution_hydrogens geom
_audit_creation_date 2016-09-28
_audit_creation_method
;
Olex2 1.2
(compiled 2015.09.21 svn.r3230 for OlexSys, GUI svn.r5103)
;
_audit_update_record
;
2022-07-07 deposited with the CCDC.	2022-08-29 downloaded from the CCDC.
;
_cell_angle_alpha 90
_cell_angle_beta 90
_cell_angle_gamma 90
_cell_formula_units_Z 4
_cell_length_a 4.9065(3)
_cell_length_b 13.8542(8)
_cell_length_c 18.1645(11)
_cell_measurement_reflns_used 7309
_cell_measurement_temperature 100
_cell_measurement_theta_max 72.38
_cell_measurement_theta_min 4.01
_cell_volume 1234.74(13)
_computing_molecular_graphics 'Olex2 (Dolomanov et al., 2009)'
_computing_publication_material 'Olex2 (Dolomanov et al., 2009)'
_computing_structure_refinement 'XL (Sheldrick, 2008)'
_computing_structure_solution 'XS (Sheldrick, 2008)'
_diffrn_ambient_temperature 100.02
_diffrn_detector 'Bruker Photon100 detector'
_diffrn_detector_area_resol_mean 7.9
_diffrn_detector_type 'CMOS area detector'
_diffrn_measured_fraction_theta_full 0.999
_diffrn_measured_fraction_theta_max 0.999
_diffrn_measurement_device 'three-circle diffractometer'
_diffrn_measurement_device_type 'Bruker D8-Venture'
_diffrn_measurement_method 'fine slicing \w and \f scans'
_diffrn_radiation_monochromator 'mirror optics'
_diffrn_radiation_probe x-ray
_diffrn_radiation_type CuK\a
_diffrn_radiation_wavelength 1.54178
_diffrn_reflns_av_R_equivalents 0.0989
_diffrn_reflns_av_unetI/netI 0.0457
_diffrn_reflns_Laue_measured_fraction_full 0.999
_diffrn_reflns_Laue_measured_fraction_max 0.999
_diffrn_reflns_limit_h_max 5
_diffrn_reflns_limit_h_min -5
_diffrn_reflns_limit_k_max 16
_diffrn_reflns_limit_k_min -15
_diffrn_reflns_limit_l_max 21
_diffrn_reflns_limit_l_min -21
_diffrn_reflns_number 18142
_diffrn_reflns_point_group_measured_fraction_full 1.000
_diffrn_reflns_point_group_measured_fraction_max 1.000
_diffrn_reflns_theta_full 67.679
_diffrn_reflns_theta_max 67.747
_diffrn_reflns_theta_min 4.013
_diffrn_source 'microfocus sealed X-ray tube'
_diffrn_source_type 'Incoatec I\ms'
_diffrn_standards_number 0
_exptl_absorpt_coefficient_mu 0.778
_exptl_absorpt_correction_T_max 0.7536
_exptl_absorpt_correction_T_min 0.3703
_exptl_absorpt_correction_type empirical
_exptl_absorpt_process_details
;
SADABS-2014/5 (Bruker,2014/5) was used for absorption correction.
wR2(int) was 0.1747 before and 0.0938 after correction.
The Ratio of minimum to maximum transmission is 0.4914.
The \l/2 correction factor is Not present.
;
_exptl_crystal_colour 'clear colourless'
_exptl_crystal_colour_lustre clear
_exptl_crystal_colour_primary colourless
_exptl_crystal_density_diffrn 1.422
_exptl_crystal_description needle
_exptl_crystal_F_000 552
_exptl_crystal_size_max 0.14
_exptl_crystal_size_mid 0.04
_exptl_crystal_size_min 0.03
_refine_diff_density_max 0.187
_refine_diff_density_min -0.257
_refine_diff_density_rms 0.057
_refine_ls_abs_structure_details
;
 Refined as an inversion twin.
;
_refine_ls_abs_structure_Flack 0.2(5)
_refine_ls_extinction_method none
_refine_ls_goodness_of_fit_ref 1.066
_refine_ls_hydrogen_treatment constr
_refine_ls_matrix_type full
_refine_ls_number_parameters 184
_refine_ls_number_reflns 2230
_refine_ls_number_restraints 0
_refine_ls_restrained_S_all 1.066
_refine_ls_R_factor_all 0.0505
_refine_ls_R_factor_gt 0.0405
_refine_ls_shift/su_max 0.000
_refine_ls_shift/su_mean 0.000
_refine_ls_structure_factor_coef Fsqd
_refine_ls_weighting_details 'w=1/[\s^2^(Fo^2^)+(0.0542P)^2^+0.1325P] where P=(Fo^2^+2Fc^2^)/3'
_refine_ls_weighting_scheme calc
_refine_ls_wR_factor_gt 0.0939
_refine_ls_wR_factor_ref 0.0988
_reflns_Friedel_coverage 0.673
_reflns_Friedel_fraction_full 1.000
_reflns_Friedel_fraction_max 1.000
_reflns_number_gt 1943
_reflns_number_total 2230
_reflns_threshold_expression 'I > 2\s(I)'
_cod_data_source_file d2dt02382b1.cif
_cod_data_source_block 6p-Mepqca
_cod_database_code 7711086
_shelx_space_group_comment
;
The symmetry employed for this shelxl refinement is uniquely defined
by the following loop, which should always be used as a source of
symmetry information in preference to the above space-group names.
They are only intended as comments.
;
_shelx_estimated_absorpt_t_max 0.977
_shelx_estimated_absorpt_t_min 0.899
_olex2_refinement_description
;
1. Twinned data refinement
 Scales: 0.8(5) 0.2(5)
2. Fixed Uiso
 At 1.2 times of:
  All C(H) groups
 At 1.5 times of:
  All C(H,H,H) groups, All O(H) groups
3.a Aromatic/amide H refined with riding coordinates:
 C4(H4), C6(H6), C7(H7), C8(H8), C9(H9), C12(H12), C13(H13), C14(H14)
3.b Idealised Me refined as rotating group:
 C16(H16A,H16B,H16C)
3.c Idealised tetrahedral OH refined as rotating group:
 O2(H2)
;
_shelx_shelxl_version_number 2014/7
_olex2_submission_special_instructions 'No special instructions were received'

loop_
_space_group_symop_operation_xyz
'x, y, z'
'-x+1/2, -y, z+1/2'
'x+1/2, -y+1/2, -z'
'-x, y+1/2, -z+1/2'

loop_
_atom_site_label
_atom_site_type_symbol
_atom_site_fract_x
_atom_site_fract_y
_atom_site_fract_z
_atom_site_U_iso_or_equiv
_atom_site_adp_type
_atom_site_occupancy
_atom_site_site_symmetry_order
_atom_site_calc_flag
_atom_site_refinement_flags_posn
_atom_site_refinement_flags_adp
_atom_site_refinement_flags_occupancy
_atom_site_disorder_assembly
_atom_site_disorder_group
O1 O 0.6876(5) 0.69003(14) 0.65946(11) 0.0270(5) Uani 1 1 d . . . . .
O2 O 0.8905(5) 0.75518(14) 0.56077(11) 0.0245(5) Uani 1 1 d . . . . .
H2 H 0.8734 0.8063 0.5852 0.037 Uiso 1 1 calc GR . . . .
N1 N 0.8723(5) 0.41677(16) 0.47655(12) 0.0158(5) Uani 1 1 d . . . . .
N2 N 1.3706(5) 0.56295(16) 0.38126(12) 0.0156(5) Uani 1 1 d . . . . .
C1 C 0.6848(6) 0.4221(2) 0.53173(15) 0.0157(6) Uani 1 1 d . . . . .
C2 C 0.6343(6) 0.5077(2) 0.57363(15) 0.0164(6) Uani 1 1 d . . . . .
C3 C 0.7973(6) 0.58914(19) 0.55526(15) 0.0166(6) Uani 1 1 d . . . . .
C4 C 0.9822(6) 0.5830(2) 0.49975(16) 0.0170(6) Uani 1 1 d . . . . .
H4 H 1.0890 0.6377 0.4871 0.020 Uiso 1 1 calc R . . . .
C5 C 1.0164(6) 0.4953(2) 0.46061(16) 0.0152(6) Uani 1 1 d . . . . .
C6 C 0.5343(6) 0.3370(2) 0.54734(16) 0.0187(6) Uani 1 1 d . . . . .
H6 H 0.5695 0.2799 0.5200 0.022 Uiso 1 1 calc R . . . .
C7 C 0.3402(6) 0.3361(2) 0.60093(16) 0.0206(6) Uani 1 1 d . . . . .
H7 H 0.2419 0.2785 0.6110 0.025 Uiso 1 1 calc R . . . .
C8 C 0.2850(6) 0.4209(2) 0.64155(16) 0.0227(7) Uani 1 1 d . . . . .
H8 H 0.1483 0.4201 0.6786 0.027 Uiso 1 1 calc R . . . .
C9 C 0.4267(6) 0.5044(2) 0.62807(15) 0.0194(6) Uani 1 1 d . . . . .
H9 H 0.3854 0.5608 0.6556 0.023 Uiso 1 1 calc R . . . .
C10 C 0.7816(6) 0.6826(2) 0.59777(16) 0.0188(6) Uani 1 1 d . . . . .
C11 C 1.2195(6) 0.4850(2) 0.39999(16) 0.0156(6) Uani 1 1 d . . . . .
C12 C 1.2491(6) 0.3968(2) 0.36409(16) 0.0208(7) Uani 1 1 d . . . . .
H12 H 1.1387 0.3432 0.3774 0.025 Uiso 1 1 calc R . . . .
C13 C 1.4399(7) 0.3883(2) 0.30922(16) 0.0213(7) Uani 1 1 d . . . . .
H13 H 1.4628 0.3285 0.2844 0.026 Uiso 1 1 calc R . . . .
C14 C 1.5980(7) 0.4664(2) 0.29011(15) 0.0198(7) Uani 1 1 d . . . . .
H14 H 1.7317 0.4612 0.2525 0.024 Uiso 1 1 calc R . . . .
C15 C 1.5576(6) 0.5537(2) 0.32730(15) 0.0172(6) Uani 1 1 d . . . . .
C16 C 1.7198(7) 0.6414(2) 0.30753(18) 0.0258(7) Uani 1 1 d . . . . .
H16A H 1.5958 0.6945 0.2954 0.039 Uiso 1 1 calc GR . . . .
H16B H 1.8354 0.6270 0.2649 0.039 Uiso 1 1 calc GR . . . .
H16C H 1.8345 0.6600 0.3493 0.039 Uiso 1 1 calc GR . . . .

loop_
_atom_site_aniso_label
_atom_site_aniso_U_11
_atom_site_aniso_U_22
_atom_site_aniso_U_33
_atom_site_aniso_U_23
_atom_site_aniso_U_13
_atom_site_aniso_U_12
O1 0.0372(13) 0.0206(11) 0.0232(11) -0.0065(9) 0.0055(10) 0.0026(10)
O2 0.0380(14) 0.0124(10) 0.0231(11) -0.0037(8) -0.0008(10) 0.0011(10)
N1 0.0183(13) 0.0131(12) 0.0161(11) 0.0011(9) -0.0025(10) 0.0008(10)
N2 0.0174(13) 0.0133(12) 0.0160(12) 0.0008(9) -0.0015(10) 0.0003(10)
C1 0.0157(14) 0.0162(15) 0.0151(13) 0.0000(10) -0.0041(12) 0.0021(13)
C2 0.0174(15) 0.0173(14) 0.0145(13) 0.0002(10) -0.0050(11) 0.0012(12)
C3 0.0219(14) 0.0120(14) 0.0158(14) -0.0020(11) -0.0035(12) 0.0034(13)
C4 0.0230(16) 0.0122(15) 0.0158(14) 0.0018(11) -0.0027(12) 0.0016(12)
C5 0.0167(15) 0.0136(14) 0.0154(14) 0.0019(11) -0.0030(11) 0.0000(12)
C6 0.0188(15) 0.0159(15) 0.0213(14) 0.0009(11) -0.0021(12) 0.0006(13)
C7 0.0199(15) 0.0203(16) 0.0216(14) 0.0011(12) 0.0010(12) -0.0041(13)
C8 0.0210(16) 0.0275(18) 0.0195(15) 0.0003(12) 0.0011(13) 0.0018(14)
C9 0.0201(15) 0.0223(16) 0.0158(14) -0.0022(11) -0.0036(13) 0.0053(14)
C10 0.0210(15) 0.0144(14) 0.0212(14) -0.0011(12) -0.0049(12) 0.0041(13)
C11 0.0172(14) 0.0155(15) 0.0142(13) 0.0012(11) -0.0035(12) 0.0025(12)
C12 0.0260(18) 0.0153(15) 0.0210(15) -0.0001(11) 0.0006(13) -0.0007(14)
C13 0.0291(17) 0.0146(15) 0.0200(14) -0.0040(12) 0.0015(13) -0.0004(14)
C14 0.0211(16) 0.0222(16) 0.0162(14) -0.0009(11) 0.0016(13) 0.0043(13)
C15 0.0201(16) 0.0162(15) 0.0152(13) 0.0021(11) -0.0006(12) 0.0008(13)
C16 0.0294(17) 0.0213(16) 0.0268(15) 0.0019(12) 0.0081(15) -0.0029(14)

loop_
_atom_type_symbol
_atom_type_description
_atom_type_scat_dispersion_real
_atom_type_scat_dispersion_imag
_atom_type_scat_source
C C 0.0181 0.0091 'International Tables Vol C Tables 4.2.6.8 and 6.1.1.4'
H H 0.0000 0.0000 'International Tables Vol C Tables 4.2.6.8 and 6.1.1.4'
N N 0.0311 0.0180 'International Tables Vol C Tables 4.2.6.8 and 6.1.1.4'
O O 0.0492 0.0322 'International Tables Vol C Tables 4.2.6.8 and 6.1.1.4'

loop_
_geom_angle_atom_site_label_1
_geom_angle_atom_site_label_2
_geom_angle_atom_site_label_3
_geom_angle
_geom_angle_site_symmetry_1
_geom_angle_site_symmetry_3
_geom_angle_publ_flag
C10 O2 H2 109.5 . . ?
C5 N1 C1 118.4(2) . . ?
C15 N2 C11 118.7(2) . . ?
N1 C1 C2 123.6(3) . . ?
N1 C1 C6 117.0(2) . . ?
C6 C1 C2 119.5(3) . . ?
C3 C2 C1 115.8(3) . . ?
C9 C2 C1 117.8(3) . . ?
C9 C2 C3 126.3(3) . . ?
C2 C3 C10 122.1(3) . . ?
C4 C3 C2 120.0(3) . . ?
C4 C3 C10 117.9(3) . . ?
C3 C4 H4 119.8 . . ?
C3 C4 C5 120.3(3) . . ?
C5 C4 H4 119.8 . . ?
N1 C5 C4 121.9(3) . . ?
N1 C5 C11 116.0(2) . . ?
C4 C5 C11 122.1(3) . . ?
C1 C6 H6 119.5 . . ?
C7 C6 C1 121.0(3) . . ?
C7 C6 H6 119.5 . . ?
C6 C7 H7 120.0 . . ?
C6 C7 C8 120.0(3) . . ?
C8 C7 H7 120.0 . . ?
C7 C8 H8 119.6 . . ?
C9 C8 C7 120.7(3) . . ?
C9 C8 H8 119.6 . . ?
C2 C9 H9 119.5 . . ?
C8 C9 C2 121.0(3) . . ?
C8 C9 H9 119.5 . . ?
O1 C10 O2 123.9(3) . . ?
O1 C10 C3 124.3(3) . . ?
O2 C10 C3 111.8(2) . . ?
N2 C11 C5 118.4(2) . . ?
N2 C11 C12 121.7(3) . . ?
C12 C11 C5 119.9(3) . . ?
C11 C12 H12 120.5 . . ?
C13 C12 C11 119.1(3) . . ?
C13 C12 H12 120.5 . . ?
C12 C13 H13 120.0 . . ?
C12 C13 C14 120.0(3) . . ?
C14 C13 H13 120.0 . . ?
C13 C14 H14 120.7 . . ?
C13 C14 C15 118.5(3) . . ?
C15 C14 H14 120.7 . . ?
N2 C15 C14 122.0(3) . . ?
N2 C15 C16 117.4(2) . . ?
C14 C15 C16 120.7(3) . . ?
C15 C16 H16A 109.5 . . ?
C15 C16 H16B 109.5 . . ?
C15 C16 H16C 109.5 . . ?
H16A C16 H16B 109.5 . . ?
H16A C16 H16C 109.5 . . ?
H16B C16 H16C 109.5 . . ?

loop_
_geom_bond_atom_site_label_1
_geom_bond_atom_site_label_2
_geom_bond_distance
_geom_bond_site_symmetry_2
_geom_bond_publ_flag
O1 C10 1.216(4) . ?
O2 H2 0.8400 . ?
O2 C10 1.322(4) . ?
N1 C1 1.362(4) . ?
N1 C5 1.329(4) . ?
N2 C11 1.353(4) . ?
N2 C15 1.349(4) . ?
C1 C2 1.431(4) . ?
C1 C6 1.419(4) . ?
C2 C3 1.422(4) . ?
C2 C9 1.420(4) . ?
C3 C4 1.359(4) . ?
C3 C10 1.510(4) . ?
C4 H4 0.9500 . ?
C4 C5 1.418(4) . ?
C5 C11 1.492(4) . ?
C6 H6 0.9500 . ?
C6 C7 1.362(4) . ?
C7 H7 0.9500 . ?
C7 C8 1.413(4) . ?
C8 H8 0.9500 . ?
C8 C9 1.371(4) . ?
C9 H9 0.9500 . ?
C11 C12 1.393(4) . ?
C12 H12 0.9500 . ?
C12 C13 1.373(4) . ?
C13 H13 0.9500 . ?
C13 C14 1.375(4) . ?
C14 H14 0.9500 . ?
C14 C15 1.400(4) . ?
C15 C16 1.496(4) . ?
C16 H16A 0.9800 . ?
C16 H16B 0.9800 . ?
C16 H16C 0.9800 . ?

loop_
_geom_torsion_atom_site_label_1
_geom_torsion_atom_site_label_2
_geom_torsion_atom_site_label_3
_geom_torsion_atom_site_label_4
_geom_torsion
_geom_torsion_site_symmetry_1
_geom_torsion_site_symmetry_2
_geom_torsion_site_symmetry_3
_geom_torsion_site_symmetry_4
_geom_torsion_publ_flag
N1 C1 C2 C3 -1.1(4) . . . . ?
N1 C1 C2 C9 178.0(3) . . . . ?
N1 C1 C6 C7 -179.1(3) . . . . ?
N1 C5 C11 N2 179.6(3) . . . . ?
N1 C5 C11 C12 -0.2(4) . . . . ?
N2 C11 C12 C13 1.2(4) . . . . ?
C1 N1 C5 C4 0.7(4) . . . . ?
C1 N1 C5 C11 179.7(2) . . . . ?
C1 C2 C3 C4 1.5(4) . . . . ?
C1 C2 C3 C10 -175.8(2) . . . . ?
C1 C2 C9 C8 1.9(4) . . . . ?
C1 C6 C7 C8 0.4(4) . . . . ?
C2 C1 C6 C7 0.9(4) . . . . ?
C2 C3 C4 C5 -0.9(4) . . . . ?
C2 C3 C10 O1 19.1(4) . . . . ?
C2 C3 C10 O2 -163.0(3) . . . . ?
C3 C2 C9 C8 -179.1(3) . . . . ?
C3 C4 C5 N1 -0.3(4) . . . . ?
C3 C4 C5 C11 -179.2(3) . . . . ?
C4 C3 C10 O1 -158.3(3) . . . . ?
C4 C3 C10 O2 19.7(4) . . . . ?
C4 C5 C11 N2 -1.4(4) . . . . ?
C4 C5 C11 C12 178.8(3) . . . . ?
C5 N1 C1 C2 0.0(4) . . . . ?
C5 N1 C1 C6 180.0(3) . . . . ?
C5 C11 C12 C13 -179.0(3) . . . . ?
C6 C1 C2 C3 178.9(3) . . . . ?
C6 C1 C2 C9 -2.0(4) . . . . ?
C6 C7 C8 C9 -0.6(4) . . . . ?
C7 C8 C9 C2 -0.7(4) . . . . ?
C9 C2 C3 C4 -177.5(3) . . . . ?
C9 C2 C3 C10 5.2(4) . . . . ?
C10 C3 C4 C5 176.5(2) . . . . ?
C11 N2 C15 C14 0.4(4) . . . . ?
C11 N2 C15 C16 179.6(3) . . . . ?
C11 C12 C13 C14 -0.3(4) . . . . ?
C12 C13 C14 C15 -0.5(4) . . . . ?
C13 C14 C15 N2 0.5(4) . . . . ?
C13 C14 C15 C16 -178.7(3) . . . . ?
C15 N2 C11 C5 178.9(2) . . . . ?
C15 N2 C11 C12 -1.2(4) . . . . ?

loop_
_twin_individual_id
_twin_individual_mass_fraction_refined
1 0.8(5)
2 0.2(5)
